data_2204658
loop_
_publ_author_name
'Shi Wang'
'Yongli Wang'
'Qiang Nie'
'Lina Zhou'
'Jiehua Wu'

_publ_section_title
;
 16\a,17-Epoxy-4-pregnene-3,20-dione
;
_journal_issue 12
_journal_name_full 'Acta Crystallographica Section E'
_journal_page_first o2337
_journal_page_last o2338
_journal_paper_doi 10.1107/S1600536804029095
_journal_volume 60
_journal_year 2004
_chemical_formula_iupac 'C21 H28 O3'
_chemical_formula_moiety 'C21 H28 O3'
_chemical_formula_sum 'C21 H28 O3'
_chemical_formula_weight 328.43
_chemical_name_systematic
;
16\a,17-epoxy-4-pregnene-3,20-dione
;
_space_group_IT_number 19
_symmetry_cell_setting orthorhombic
_symmetry_space_group_name_Hall 'P 2ac 2ab'
_symmetry_space_group_name_H-M 'P 21 21 21'
_atom_sites_solution_hydrogens geom
_atom_sites_solution_primary direct
_atom_sites_solution_secondary difmap
_cell_angle_alpha 90.00
_cell_angle_beta 90.00
_cell_angle_gamma 90.00
_cell_formula_units_Z 4
_cell_length_a 7.33570(10)
_cell_length_b 12.1537(2)
_cell_length_c 20.32040(10)
_cell_measurement_reflns_used 16882
_cell_measurement_temperature 293(2)
_cell_measurement_theta_max 27.48
_cell_measurement_theta_min 1.95
_cell_volume 1811.68(4)
_computing_cell_refinement RAPID-AUTO
_computing_data_collection 'RAPID-AUTO (Rigaku, 2001)'
_computing_data_reduction RAPID-AUTO
_computing_molecular_graphics 'ORTEPII (Johnson, 1976)'
_computing_publication_material SHELXL97
_computing_structure_refinement 'SHELXL97 (Sheldrick, 1997)'
_computing_structure_solution 'SHELXS97 (Sheldrick, 1997)'
_diffrn_ambient_temperature 293(2)
_diffrn_measured_fraction_theta_full 0.997
_diffrn_measured_fraction_theta_max 0.997
_diffrn_measurement_device_type 'Rigaku R-AXIS RAPID IP'
_diffrn_measurement_method oscillation
_diffrn_radiation_monochromator graphite
_diffrn_radiation_source 'retating anode'
_diffrn_radiation_type MoK\a
_diffrn_radiation_wavelength 0.71073
_diffrn_reflns_av_R_equivalents 0.07017
_diffrn_reflns_av_sigmaI/netI 0.0567
_diffrn_reflns_limit_h_max 9
_diffrn_reflns_limit_h_min -8
_diffrn_reflns_limit_k_max 15
_diffrn_reflns_limit_k_min -14
_diffrn_reflns_limit_l_max 26
_diffrn_reflns_limit_l_min -25
_diffrn_reflns_number 16882
_diffrn_reflns_theta_full 27.48
_diffrn_reflns_theta_max 27.48
_diffrn_reflns_theta_min 1.95
_diffrn_standards_decay_% 0
_diffrn_standards_interval_count 0
_diffrn_standards_interval_time 0
_diffrn_standards_number 0
_exptl_absorpt_coefficient_mu 0.079
_exptl_absorpt_correction_T_max 0.9760
_exptl_absorpt_correction_T_min 0.9446
_exptl_absorpt_correction_type multi-scan
_exptl_absorpt_process_details '(ABSCOR; Higashi, 1995)'
_exptl_crystal_colour colorless
_exptl_crystal_density_diffrn 1.204
_exptl_crystal_density_method 'not measured'
_exptl_crystal_description block
_exptl_crystal_F_000 712
_exptl_crystal_size_max 0.73
_exptl_crystal_size_mid 0.40
_exptl_crystal_size_min 0.31
_refine_diff_density_max 0.137
_refine_diff_density_min -0.190
_refine_ls_extinction_coef 0.028(2)
_refine_ls_extinction_expression Fc^*^=kFc[1+0.001xFc^2^\l^3^/sin(2\q)]^-1/4^
_refine_ls_extinction_method SHELXL97
_refine_ls_goodness_of_fit_ref 0.834
_refine_ls_hydrogen_treatment mixed
_refine_ls_matrix_type full
_refine_ls_number_parameters 218
_refine_ls_number_reflns 2380
_refine_ls_number_restraints 0
_refine_ls_restrained_S_all 0.834
_refine_ls_R_factor_all 0.0774
_refine_ls_R_factor_gt 0.0381
_refine_ls_shift/su_max 0.001
_refine_ls_shift/su_mean 0.000
_refine_ls_structure_factor_coef Fsqd
_refine_ls_weighting_details 'calc w = 1/[\s^2^(Fo^2^)+(0.0442P)^2^] where P = (Fo^2^+2Fc^2^)/3'
_refine_ls_weighting_scheme calc
_refine_ls_wR_factor_gt 0.0812
_refine_ls_wR_factor_ref 0.0924
_reflns_number_gt 1311
_reflns_number_total 2380
_reflns_threshold_expression I>2\s(I)
_cod_data_source_file cv6409.cif
_cod_data_source_block I
_cod_database_code 2204658
_cod_database_fobs_code 2204658

loop_
_symmetry_equiv_pos_as_xyz
'x, y, z'
'-x+1/2, -y, z+1/2'
'-x, y+1/2, -z+1/2'
'x+1/2, -y+1/2, -z'

loop_
_atom_site_label
_atom_site_fract_x
_atom_site_fract_y
_atom_site_fract_z
_atom_site_U_iso_or_equiv
_atom_site_adp_type
_atom_site_calc_flag
_atom_site_refinement_flags
_atom_site_occupancy
_atom_site_type_symbol
O1 0.4158(5) 0.77332(17) 0.34341(11) 0.1372(9) Uani d . 1 O
O2 0.4033(3) 0.02549(14) 0.50258(8) 0.0948(6) Uani d . 1 O
O3 -0.0240(4) -0.0678(2) 0.45860(15) 0.1487(11) Uani d . 1 O
C3 0.3715(6) 0.6768(3) 0.33546(13) 0.0973(10) Uani d . 1 C
C4 0.5035(4) 0.5912(3) 0.32515(12) 0.0842(8) Uani d . 1 C
H4A 0.6252 0.6118 0.3213 0.101 Uiso calc R 1 H
C5 0.4643(3) 0.4843(2) 0.32066(10) 0.0659(6) Uani d . 1 C
C6 0.6073(3) 0.4026(2) 0.30313(12) 0.0778(7) Uani d . 1 C
H6A 0.7258 0.4378 0.3054 0.093 Uiso calc R 1 H
H6B 0.5884 0.3786 0.2581 0.093 Uiso calc R 1 H
C7 0.6071(3) 0.3026(2) 0.34798(12) 0.0719(7) Uani d . 1 C
H7A 0.6919 0.2483 0.3310 0.086 Uiso calc R 1 H
H7B 0.6481 0.3241 0.3915 0.086 Uiso calc R 1 H
C8 0.4189(3) 0.25162(17) 0.35307(9) 0.0533(5) Uani d . 1 C
H8A 0.3825 0.2244 0.3096 0.064 Uiso calc R 1 H
C14 0.4148(3) 0.15726(17) 0.40137(9) 0.0551(5) Uani d . 1 C
H14A 0.4403 0.1905 0.4443 0.066 Uiso calc R 1 H
C15 0.5467(3) 0.0608(2) 0.39586(15) 0.0819(8) Uani d . 1 C
H15A 0.5515 0.0325 0.3512 0.098 Uiso calc R 1 H
H15B 0.6685 0.0815 0.4097 0.098 Uiso calc R 1 H
C16 0.4644(4) -0.0211(2) 0.44183(14) 0.0834(8) Uani d . 1 C
H16A 0.5038 -0.0981 0.4403 0.100 Uiso calc R 1 H
C17 0.2700(3) 0.0053(2) 0.45194(11) 0.0676(6) Uani d . 1 C
C13 0.2270(3) 0.10261(19) 0.40878(9) 0.0532(5) Uani d . 1 C
C12 0.0992(3) 0.18906(19) 0.43530(11) 0.0689(6) Uani d . 1 C
H12A 0.1392 0.2115 0.4788 0.083 Uiso calc R 1 H
H12B -0.0223 0.1583 0.4393 0.083 Uiso calc R 1 H
C11 0.0934(3) 0.28926(19) 0.38992(12) 0.0689(6) Uani d . 1 C
H11A 0.0171 0.3452 0.4099 0.083 Uiso calc R 1 H
H11B 0.0375 0.2681 0.3486 0.083 Uiso calc R 1 H
C9 0.2813(3) 0.33877(18) 0.37578(9) 0.0535(5) Uani d . 1 C
H9A 0.3267 0.3659 0.4181 0.064 Uiso calc R 1 H
C10 0.2728(3) 0.4407(2) 0.32986(11) 0.0628(6) Uani d . 1 C
C1 0.1540(4) 0.5286(2) 0.36257(13) 0.0896(8) Uani d . 1 C
H1A 0.0270 0.5074 0.3585 0.107 Uiso calc R 1 H
H1B 0.1831 0.5316 0.4091 0.107 Uiso calc R 1 H
C2 0.1791(5) 0.6433(3) 0.33289(17) 0.1083(11) Uani d . 1 C
H2A 0.1379 0.6430 0.2875 0.130 Uiso calc R 1 H
H2B 0.1055 0.6959 0.3571 0.130 Uiso calc R 1 H
C20 0.1340(5) -0.0789(2) 0.47311(14) 0.0902(8) Uani d . 1 C
C21 0.1963(5) -0.1744(2) 0.51246(16) 0.1193(11) Uani d . 1 C
H21A 0.0942 -0.2211 0.5222 0.179 Uiso calc R 1 H
H21B 0.2498 -0.1489 0.5528 0.179 Uiso calc R 1 H
H21C 0.2854 -0.2152 0.4879 0.179 Uiso calc R 1 H
C19 0.1572(4) 0.0554(2) 0.34354(11) 0.0766(7) Uani d . 1 C
H19A 0.0400 0.0222 0.3503 0.115 Uiso calc R 1 H
H19B 0.2413 0.0010 0.3277 0.115 Uiso calc R 1 H
H19C 0.1467 0.1135 0.3118 0.115 Uiso calc R 1 H
C18 0.1973(3) 0.4112(2) 0.26136(11) 0.0861(8) Uani d . 1 C
H18A 0.1940 0.4761 0.2344 0.129 Uiso calc R 1 H
H18B 0.0763 0.3820 0.2658 0.129 Uiso calc R 1 H
H18C 0.2746 0.3571 0.2412 0.129 Uiso calc R 1 H

loop_
_atom_site_aniso_label
_atom_site_aniso_U_11
_atom_site_aniso_U_22
_atom_site_aniso_U_33
_atom_site_aniso_U_12
_atom_site_aniso_U_13
_atom_site_aniso_U_23
O1 0.210(3) 0.0731(14) 0.1289(17) -0.0162(19) 0.005(2) 0.0094(12)
O2 0.1237(15) 0.0796(11) 0.0812(11) -0.0144(12) -0.0336(12) 0.0105(10)
O3 0.0997(17) 0.1197(19) 0.227(3) -0.0372(17) -0.0011(19) 0.047(2)
C3 0.139(3) 0.079(2) 0.0743(17) -0.012(2) 0.003(2) 0.0151(17)
C4 0.098(2) 0.084(2) 0.0705(16) -0.0138(18) 0.0029(15) 0.0135(16)
C5 0.0709(16) 0.0759(17) 0.0508(12) -0.0064(15) 0.0009(11) 0.0091(12)
C6 0.0609(14) 0.0926(19) 0.0799(15) -0.0125(16) 0.0108(14) 0.0137(16)
C7 0.0478(13) 0.0842(17) 0.0838(15) -0.0026(13) 0.0062(13) 0.0095(14)
C8 0.0413(11) 0.0703(14) 0.0482(10) 0.0006(11) -0.0003(10) -0.0036(10)
C14 0.0495(12) 0.0634(13) 0.0525(11) 0.0014(12) -0.0088(10) -0.0035(11)
C15 0.0527(14) 0.0791(17) 0.114(2) 0.0088(14) -0.0043(14) 0.0069(16)
C16 0.0855(19) 0.0655(16) 0.0991(19) 0.0028(16) -0.0130(16) 0.0047(16)
C17 0.0742(16) 0.0648(16) 0.0638(13) -0.0080(14) -0.0080(13) -0.0078(12)
C13 0.0470(11) 0.0585(13) 0.0540(11) -0.0048(11) 0.0000(10) -0.0085(11)
C12 0.0596(14) 0.0717(15) 0.0754(13) -0.0079(13) 0.0191(13) -0.0066(13)
C11 0.0504(13) 0.0699(15) 0.0864(15) 0.0089(13) 0.0151(13) -0.0043(13)
C9 0.0480(12) 0.0637(13) 0.0488(10) 0.0003(11) 0.0006(10) -0.0032(11)
C10 0.0578(14) 0.0714(16) 0.0591(12) 0.0043(13) -0.0005(11) 0.0023(12)
C1 0.089(2) 0.0743(17) 0.1055(19) 0.0144(16) 0.0167(16) 0.0094(17)
C2 0.135(3) 0.080(2) 0.110(2) 0.024(2) 0.012(2) 0.0144(18)
C20 0.101(2) 0.0702(18) 0.0991(18) -0.015(2) 0.0122(18) 0.0003(17)
C21 0.153(3) 0.082(2) 0.123(2) -0.013(2) 0.023(2) 0.024(2)
C19 0.0758(17) 0.0821(17) 0.0718(14) -0.0101(14) -0.0144(13) -0.0178(13)
C18 0.0789(16) 0.107(2) 0.0729(15) 0.0031(17) -0.0228(13) 0.0195(16)

loop_
_atom_type_symbol
_atom_type_description
_atom_type_scat_dispersion_real
_atom_type_scat_dispersion_imag
_atom_type_scat_source
C C 0.0033 0.0000 'International Tables Vol C Tables 4.2.6.8 and 6.1.1.4'
H H 0.0000 0.0000 'International Tables Vol C Tables 4.2.6.8 and 6.1.1.4'
O O 0.0106 0.0000 'International Tables Vol C Tables 4.2.6.8 and 6.1.1.4'

loop_
_geom_angle_atom_site_label_1
_geom_angle_atom_site_label_2
_geom_angle_atom_site_label_3
_geom_angle
C16 O2 C17 61.88(15)
O1 C3 C4 122.2(4)
O1 C3 C2 121.6(4)
C4 C3 C2 116.2(3)
C5 C4 C3 124.7(3)
C5 C4 H4A 117.6
C3 C4 H4A 117.6
C4 C5 C6 120.9(3)
C4 C5 C10 122.2(2)
C6 C5 C10 116.8(2)
C5 C6 C7 112.94(19)
C5 C6 H6A 109.0
C7 C6 H6A 109.0
C5 C6 H6B 109.0
C7 C6 H6B 109.0
H6A C6 H6B 107.8
C8 C7 C6 111.62(19)
C8 C7 H7A 109.3
C6 C7 H7A 109.3
C8 C7 H7B 109.3
C6 C7 H7B 109.3
H7A C7 H7B 108.0
C14 C8 C7 111.87(17)
C14 C8 C9 108.41(15)
C7 C8 C9 109.73(18)
C14 C8 H8A 108.9
C7 C8 H8A 108.9
C9 C8 H8A 108.9
C8 C14 C15 121.60(19)
C8 C14 C13 114.19(17)
C15 C14 C13 104.10(17)
C8 C14 H14A 105.2
C15 C14 H14A 105.2
C13 C14 H14A 105.2
C16 C15 C14 102.1(2)
C16 C15 H15A 111.3
C14 C15 H15A 111.3
C16 C15 H15B 111.3
C14 C15 H15B 111.3
H15A C15 H15B 109.2
O2 C16 C17 59.42(17)
O2 C16 C15 113.8(2)
C17 C16 C15 109.5(2)
O2 C16 H16A 119.8
C17 C16 H16A 119.8
C15 C16 H16A 119.8
O2 C17 C16 58.70(16)
O2 C17 C20 111.4(2)
C16 C17 C20 122.5(3)
O2 C17 C13 115.13(19)
C16 C17 C13 107.0(2)
C20 C17 C13 124.5(2)
C17 C13 C12 117.98(18)
C17 C13 C19 106.26(18)
C12 C13 C19 111.23(19)
C17 C13 C14 102.05(17)
C12 C13 C14 106.94(18)
C19 C13 C14 112.13(17)
C13 C12 C11 110.90(18)
C13 C12 H12A 109.5
C11 C12 H12A 109.5
C13 C12 H12B 109.5
C11 C12 H12B 109.5
H12A C12 H12B 108.0
C12 C11 C9 113.7(2)
C12 C11 H11A 108.8
C9 C11 H11A 108.8
C12 C11 H11B 108.8
C9 C11 H11B 108.8
H11A C11 H11B 107.7
C11 C9 C8 112.17(18)
C11 C9 C10 112.97(17)
C8 C9 C10 113.38(16)
C11 C9 H9A 105.8
C8 C9 H9A 105.8
C10 C9 H9A 105.8
C5 C10 C1 109.7(2)
C5 C10 C18 107.67(19)
C1 C10 C18 110.5(2)
C5 C10 C9 108.45(18)
C1 C10 C9 108.61(17)
C18 C10 C9 111.8(2)
C2 C1 C10 113.4(2)
C2 C1 H1A 108.9
C10 C1 H1A 108.9
C2 C1 H1B 108.9
C10 C1 H1B 108.9
H1A C1 H1B 107.7
C3 C2 C1 110.7(3)
C3 C2 H2A 109.5
C1 C2 H2A 109.5
C3 C2 H2B 109.5
C1 C2 H2B 109.5
H2A C2 H2B 108.1
O3 C20 C21 121.1(3)
O3 C20 C17 119.7(3)
C21 C20 C17 119.1(3)
C20 C21 H21A 109.5
C20 C21 H21B 109.5
H21A C21 H21B 109.5
C20 C21 H21C 109.5
H21A C21 H21C 109.5
H21B C21 H21C 109.5
C13 C19 H19A 109.5
C13 C19 H19B 109.5
H19A C19 H19B 109.5
C13 C19 H19C 109.5
H19A C19 H19C 109.5
H19B C19 H19C 109.5
C10 C18 H18A 109.5
C10 C18 H18B 109.5
H18A C18 H18B 109.5
C10 C18 H18C 109.5
H18A C18 H18C 109.5
H18B C18 H18C 109.5

loop_
_geom_bond_atom_site_label_1
_geom_bond_atom_site_label_2
_geom_bond_distance
O1 C3 1.228(4)
O2 C16 1.430(3)
O2 C17 1.441(3)
O3 C20 1.204(4)
C3 C4 1.437(4)
C3 C2 1.470(4)
C4 C5 1.333(4)
C4 H4A 0.9300
C5 C6 1.488(3)
C5 C10 1.513(3)
C6 C7 1.520(3)
C6 H6A 0.9700
C6 H6B 0.9700
C7 C8 1.516(3)
C7 H7A 0.9700
C7 H7B 0.9700
C8 C14 1.510(3)
C8 C9 1.534(3)
C8 H8A 0.9800
C14 C15 1.524(3)
C14 C13 1.537(3)
C14 H14A 0.9800
C15 C16 1.492(4)
C15 H15A 0.9700
C15 H15B 0.9700
C16 C17 1.476(4)
C16 H16A 0.9800
C17 C20 1.493(4)
C17 C13 1.505(3)
C13 C12 1.508(3)
C13 C19 1.532(3)
C12 C11 1.528(3)
C12 H12A 0.9700
C12 H12B 0.9700
C11 C9 1.531(3)
C11 H11A 0.9700
C11 H11B 0.9700
C9 C10 1.552(3)
C9 H9A 0.9800
C10 C1 1.530(3)
C10 C18 1.540(3)
C1 C2 1.530(4)
C1 H1A 0.9700
C1 H1B 0.9700
C2 H2A 0.9700
C2 H2B 0.9700
C20 C21 1.482(4)
C21 H21A 0.9600
C21 H21B 0.9600
C21 H21C 0.9600
C19 H19A 0.9600
C19 H19B 0.9600
C19 H19C 0.9600
C18 H18A 0.9600
C18 H18B 0.9600
C18 H18C 0.9600

loop_
_geom_hbond_atom_site_label_D
_geom_hbond_atom_site_label_H
_geom_hbond_atom_site_label_A
_geom_hbond_site_symmetry_A
_geom_hbond_distance_DH
_geom_hbond_distance_HA
_geom_hbond_distance_DA
_geom_hbond_angle_DHA
_geom_hbond_publ_flag
C19 H19A O3 . 0.96 2.50 3.078(4) 119 no
C16 H16A O1 1_545 0.98 2.60 3.221(4) 122 no
C11 H11A O2 4_456 0.97 2.52 3.433(3) 158 yes
C6 H6B O1 3_645 0.97 2.43 3.371(3) 164 yes

loop_
_cod_related_entry_id
_cod_related_entry_database
_cod_related_entry_code
1 ChemSpider 92120
